data_4339476
loop_
_publ_author_name
'Coronado, Eugenio'
'Galan-Mascar\'os, Jos\'e R'
'Mart\'i-Gastaldo, Carlos'

_publ_section_title
;
 A &quot;cation-less&quot; oxalate-based ferromagnet formed by neutral
 bimetallic layers: {[Co(H2O)2]3[Cr(ox)3]2(18-crown-6)2}(infinity) (ox =
 oxalate dianion; 18-crown-6 = C12H24O6).
;
_journal_issue 20
_journal_name_full 'Inorganic chemistry'
_journal_page_first 8108
_journal_page_last 8110
_journal_paper_doi 10.1021/ic700808h
_journal_volume 46
_journal_year 2007
_chemical_formula_sum 'C36 H60 Co3 Cr2 O42'
_chemical_formula_weight 1445.63
_chemical_name_systematic
; 
 ? 
;
_space_group_IT_number 33
_symmetry_cell_setting orthorhombic
_symmetry_space_group_name_Hall 'P -2n -2ac'
_symmetry_space_group_name_H-M 'P c 21 n'
_atom_sites_solution_hydrogens geom
_atom_sites_solution_primary direct
_atom_sites_solution_secondary difmap
_audit_creation_method SHELXL-97
_cell_angle_alpha 90.00
_cell_angle_beta 90.00
_cell_angle_gamma 90.00
_cell_formula_units_Z 4
_cell_length_a 14.3950(4)
_cell_length_b 15.6500(5)
_cell_length_c 26.6700(10)
_cell_measurement_reflns_used 7937
_cell_measurement_temperature 293(2)
_cell_measurement_theta_max 22.74
_cell_measurement_theta_min 2.93
_cell_volume 6008.3(3)
_computing_cell_refinement 'Denzo-SMN (Otwinowski & Minor, 1997)'
_computing_data_collection 'Collect (Nonius B.V., 1997-2002)'
_computing_data_reduction Denzo-SMN
_computing_structure_refinement 'SHELXL-97 (Sheldrick, 1997)'
_computing_structure_solution 'SIR97 (Giacovazzo et al, 1997)'
_diffrn_ambient_temperature 293(2)
_diffrn_measured_fraction_theta_full 0.986
_diffrn_measured_fraction_theta_max 0.986
_diffrn_measurement_device_type 'Bruker-Nonius KappaCCD'
_diffrn_measurement_method '\f scans and \w scans with \k offsets'
_diffrn_radiation_monochromator graphite
_diffrn_radiation_source 'fine-focus sealed tube'
_diffrn_radiation_type MoK\a
_diffrn_radiation_wavelength 0.71073
_diffrn_reflns_av_R_equivalents 0.1070
_diffrn_reflns_av_sigmaI/netI 0.0841
_diffrn_reflns_limit_h_max 15
_diffrn_reflns_limit_h_min -15
_diffrn_reflns_limit_k_max 16
_diffrn_reflns_limit_k_min -16
_diffrn_reflns_limit_l_max 28
_diffrn_reflns_limit_l_min -28
_diffrn_reflns_number 27596
_diffrn_reflns_theta_full 22.74
_diffrn_reflns_theta_max 22.74
_diffrn_reflns_theta_min 2.99
_exptl_absorpt_coefficient_mu 1.265
_exptl_absorpt_correction_type multi-scan
_exptl_absorpt_process_details
;
multi-scan from symmetry-related measurements
Sortav (Blessing 1995)
;
_exptl_crystal_colour 'dark green'
_exptl_crystal_density_diffrn 1.598
_exptl_crystal_density_meas ?
_exptl_crystal_density_method 'not measured'
_exptl_crystal_description prism
_exptl_crystal_F_000 2964
_exptl_crystal_size_max 0.4
_exptl_crystal_size_mid 0.2
_exptl_crystal_size_min 0.2
_refine_diff_density_max 1.065
_refine_diff_density_min -0.367
_refine_diff_density_rms 0.090
_refine_ls_abs_structure_details 'Flack H D (1983), Acta Cryst. A39, 876-881'
_refine_ls_abs_structure_Flack 0.00
_refine_ls_extinction_method none
_refine_ls_goodness_of_fit_ref 0.960
_refine_ls_hydrogen_treatment mixed
_refine_ls_matrix_type full
_refine_ls_number_parameters 667
_refine_ls_number_reflns 7937
_refine_ls_number_restraints 17
_refine_ls_restrained_S_all 0.961
_refine_ls_R_factor_all 0.0887
_refine_ls_R_factor_gt 0.0615
_refine_ls_shift/su_max 0.064
_refine_ls_shift/su_mean 0.006
_refine_ls_structure_factor_coef Fsqd
_refine_ls_weighting_details 'calc w=1/[\s^2^(Fo^2^)+(0.1007P)^2^+0.0000P] where P=(Fo^2^+2Fc^2^)/3'
_refine_ls_weighting_scheme calc
_refine_ls_wR_factor_gt 0.1497
_refine_ls_wR_factor_ref 0.1655
_reflns_number_gt 5581
_reflns_number_total 7937
_reflns_threshold_expression >2sigma(I)
_cod_data_source_file ic700808h.cif
_cod_data_source_block 1
_cod_depositor_comments
;
The following automatic conversions were performed:

'_exptl_crystal_density_meas' value 'not measured' was changed to '?'
- the value is perceived as not measured.

Automatic conversion script
Id: cif_fix_values 3008 2015-01-20 13:52:24Z robertas 
;
_cod_database_code 4339476

loop_
_symmetry_equiv_pos_as_xyz
'x, y, z'
'-x, y+1/2, -z'
'-x+1/2, y, z+1/2'
'x+1/2, y+1/2, -z+1/2'

loop_
_atom_site_label
_atom_site_type_symbol
_atom_site_fract_x
_atom_site_fract_y
_atom_site_fract_z
_atom_site_U_iso_or_equiv
_atom_site_adp_type
_atom_site_occupancy
_atom_site_symmetry_multiplicity
_atom_site_calc_flag
_atom_site_refinement_flags
_atom_site_disorder_assembly
_atom_site_disorder_group
Cr1 Cr 0.26581(12) 0.24700(12) 0.27720(5) 0.0427(5) Uani 1 1 d . . .
Cr2 Cr 0.76505(11) 0.26987(11) 0.46072(5) 0.0387(4) Uani 1 1 d . . .
Co1 Co 0.50114(11) 0.25511(12) 0.11910(5) 0.0433(3) Uani 1 1 d . . .
Co2 Co 0.39725(10) 0.31120(10) 0.46195(5) 0.0449(4) Uani 1 1 d . . .
Co3 Co 0.89818(11) 0.20522(10) 0.27711(5) 0.0467(4) Uani 1 1 d . . .
O1 O 0.9141(5) 0.3455(5) 0.5792(3) 0.057(2) Uani 1 1 d . . .
O2 O 0.9447(5) 0.1758(4) 0.5609(2) 0.0474(19) Uani 1 1 d . . .
O3 O 0.3865(5) 0.2740(5) 0.0740(2) 0.054(2) Uani 1 1 d . . .
O4 O 0.4147(5) 0.1677(4) 0.1596(2) 0.0425(18) Uani 1 1 d . . .
O5 O 0.4470(5) 0.3345(5) 0.1766(2) 0.0476(19) Uani 1 1 d . . .
O6 O 0.6146(5) 0.2322(5) 0.1645(2) 0.050(2) Uani 1 1 d . . .
O7 O 0.3529(5) 0.3267(5) 0.2434(2) 0.0454(18) Uani 1 1 d . . .
O8 O 0.3088(5) 0.1707(4) 0.2225(2) 0.0443(17) Uani 1 1 d . . .
O9 O 0.1566(6) 0.2911(5) 0.2395(2) 0.051(2) Uani 1 1 d . . .
O10 O 0.1714(5) 0.1665(5) 0.3051(3) 0.052(2) Uani 1 1 d . . .
O11 O 0.2446(5) 0.3289(5) 0.3326(2) 0.0424(19) Uani 1 1 d . . .
O12 O 0.3583(4) 0.2006(5) 0.3249(3) 0.0451(18) Uani 1 1 d . . .
O13 O 0.4104(5) 0.2201(5) 0.4034(2) 0.049(2) Uani 1 1 d . . .
O14 O 0.3021(5) 0.3620(5) 0.4078(3) 0.0495(19) Uani 1 1 d . . .
O15 O 0.2907(5) 0.2487(5) 0.4970(2) 0.0464(17) Uani 1 1 d . . .
O16 O 0.3750(6) 0.4141(6) 0.5077(3) 0.071(3) Uani 1 1 d . . .
O17 O 0.5009(5) 0.2466(6) 0.5021(2) 0.0453(17) Uani 1 1 d . . .
O18 O 0.5182(5) 0.3713(5) 0.4321(2) 0.0441(17) Uani 1 1 d . . .
O19 O 0.6737(5) 0.3497(4) 0.4332(2) 0.0411(18) Uani 1 1 d . . .
O20 O 0.6554(5) 0.2266(4) 0.4982(2) 0.0412(18) Uani 1 1 d . . .
O21 O 0.8091(5) 0.3472(5) 0.5154(2) 0.0458(18) Uani 1 1 d . . .
O22 O 0.8500(5) 0.1871(5) 0.4942(2) 0.0426(18) Uani 1 1 d . . .
O23 O 0.8581(5) 0.3180(5) 0.4138(2) 0.0451(18) Uani 1 1 d . . .
O24 O 0.7455(4) 0.1868(5) 0.4061(2) 0.0412(19) Uani 1 1 d . . .
O25 O 0.8064(5) 0.1539(4) 0.3298(2) 0.0460(18) Uani 1 1 d . . .
O26 O 0.9096(5) 0.2982(5) 0.3346(3) 0.0466(19) Uani 1 1 d . . .
O27 O 1.0185(5) 0.1483(5) 0.3072(3) 0.0500(19) Uani 1 1 d . . .
O28 O 1.0013(5) 0.2694(5) 0.2359(2) 0.051(2) Uani 1 1 d . . .
O29 O 0.8792(6) 0.1006(5) 0.2301(3) 0.061(2) Uani 1 1 d . . .
O30 O 0.7906(5) 0.2606(5) 0.2396(3) 0.0539(19) Uani 1 1 d . . .
C1 C 0.3935(8) 0.2950(8) 0.2047(4) 0.052(3) Uani 1 1 d . . .
C2 C 0.3721(7) 0.2021(7) 0.1952(3) 0.039(2) Uani 1 1 d . . .
C3 C 0.2969(7) 0.3172(7) 0.3703(4) 0.035(2) Uani 1 1 d . . .
C4 C 0.3609(8) 0.2372(7) 0.3662(4) 0.047(3) Uani 1 1 d . . .
C5 C 0.5810(8) 0.2616(7) 0.4858(3) 0.039(3) Uani 1 1 d . . .
C6 C 0.5922(7) 0.3330(7) 0.4474(4) 0.043(3) Uani 1 1 d . . .
C9 C 0.0817(8) 0.2537(9) 0.2517(4) 0.052(3) Uani 1 1 d . . .
C10 C 0.0901(9) 0.1817(7) 0.2927(4) 0.049(3) Uani 1 1 d . . .
C11 C 0.8612(7) 0.2794(7) 0.3721(4) 0.044(3) Uani 1 1 d . . .
C12 C 0.7983(8) 0.2014(8) 0.3685(4) 0.048(3) Uani 1 1 d . . .
C13 C 0.8687(7) 0.3090(8) 0.5444(4) 0.050(3) Uani 1 1 d . . .
C14 C 0.8878(8) 0.2161(7) 0.5313(4) 0.041(3) Uani 1 1 d . . .
C101 C 0.5760(8) 0.8476(8) 0.0644(4) 0.054(3) Uani 1 1 d . . .
H1A H 0.5176 0.8746 0.0733 0.080 Uiso 1 1 calc . . .
H1B H 0.6236 0.8685 0.0870 0.080 Uiso 1 1 calc . . .
C102 C 0.5674(7) 0.7526(8) 0.0694(4) 0.044(3) Uani 1 1 d . . .
H2A H 0.5362 0.7398 0.1007 0.066 Uiso 1 1 calc . . .
H2B H 0.5285 0.7316 0.0424 0.066 Uiso 1 1 calc . . .
C103 C 0.6473(9) 0.6186(8) 0.0753(4) 0.061(3) Uani 1 1 d . . .
H3A H 0.6017 0.6082 0.1013 0.091 Uiso 1 1 calc . . .
H3B H 0.7065 0.5974 0.0874 0.091 Uiso 1 1 calc . . .
C104 C 0.6208(9) 0.5684(7) 0.0305(4) 0.060(3) Uani 1 1 d . . .
H4A H 0.6109 0.5090 0.0394 0.090 Uiso 1 1 calc . . .
H4B H 0.5640 0.5907 0.0160 0.090 Uiso 1 1 calc . . .
C105 C 0.6699(9) 0.5490(8) -0.0551(4) 0.063(3) Uani 1 1 d . . .
H5A H 0.6187 0.5835 -0.0673 0.094 Uiso 1 1 calc . . .
H5B H 0.6511 0.4895 -0.0552 0.094 Uiso 1 1 calc . . .
C106 C 0.2468(10) 0.0615(8) 0.0867(4) 0.067(4) Uani 1 1 d . . .
H6A H 0.1986 0.0221 0.0760 0.100 Uiso 1 1 calc . . .
H6B H 0.2621 0.0483 0.1213 0.100 Uiso 1 1 calc . . .
C107 C 0.1525(8) 0.1690(10) 0.1233(4) 0.063(4) Uani 1 1 d . . .
H7A H 0.1832 0.1580 0.1551 0.094 Uiso 1 1 calc . . .
H7B H 0.0966 0.1345 0.1217 0.094 Uiso 1 1 calc . . .
C108 C 0.1279(8) 0.2641(9) 0.1188(3) 0.055(3) Uani 1 1 d . . .
H8A H 0.0993 0.2754 0.0866 0.082 Uiso 1 1 calc . . .
H8B H 0.0846 0.2802 0.1450 0.082 Uiso 1 1 calc . . .
C109 C 0.1936(11) 0.3989(8) 0.1332(4) 0.070(4) Uani 1 1 d . . .
H9A H 0.1846 0.4079 0.1689 0.105 Uiso 1 1 calc . . .
H9B H 0.1376 0.4167 0.1159 0.105 Uiso 1 1 calc . . .
C110 C 0.7249(8) 0.9504(8) -0.1151(4) 0.053(3) Uani 1 1 d . . .
H10A H 0.7342 1.0102 -0.1234 0.079 Uiso 1 1 calc . . .
H10B H 0.6688 0.9311 -0.1317 0.079 Uiso 1 1 calc . . .
C111 C 0.6278(8) 0.9840(6) -0.0437(4) 0.054(3) Uani 1 1 d . . .
H11A H 0.6331 1.0456 -0.0467 0.080 Uiso 1 1 calc . . .
H11B H 0.5746 0.9651 -0.0631 0.080 Uiso 1 1 calc . . .
C112 C 0.6179(8) 0.9591(7) 0.0086(4) 0.054(3) Uani 1 1 d . . .
H12A H 0.6743 0.9736 0.0266 0.081 Uiso 1 1 calc . . .
H12B H 0.5671 0.9910 0.0235 0.081 Uiso 1 1 calc . . .
O101 O 0.5999(5) 0.8683(5) 0.0139(2) 0.054(2) Uani 1 1 d . . .
O102 O 0.6549(5) 0.7072(5) 0.0682(2) 0.0489(18) Uani 1 1 d . . .
O103 O 0.6970(6) 0.5758(5) -0.0049(3) 0.057(2) Uani 1 1 d . . .
O104 O 0.2113(6) 0.1487(5) 0.0838(3) 0.067(2) Uani 1 1 d . . .
O105 O 0.2114(5) 0.3114(5) 0.1236(2) 0.0513(19) Uani 1 1 d . . .
O106 O 0.7150(6) 0.9412(5) -0.0620(2) 0.053(2) Uani 1 1 d . . .
O202 O 0.2883(12) 0.8512(10) 0.3487(6) 0.098(2) Uiso 0.75 1 d P A 1
C201 C 0.1820(15) 0.9492(15) 0.3217(8) 0.098(2) Uiso 0.75 1 d PD A 1
H21A H 0.1551 1.0058 0.3251 0.147 Uiso 0.75 1 calc P B 1
H22B H 0.1361 0.9066 0.3310 0.147 Uiso 0.75 1 calc P C 1
C202 C 0.2699(15) 0.9403(16) 0.3527(8) 0.098(2) Uiso 0.75 1 d PD A 1
H22A H 0.3203 0.9740 0.3388 0.147 Uiso 0.75 1 calc P D 1
H22B H 0.2597 0.9571 0.3873 0.147 Uiso 0.75 1 calc P E 1
C212 C 0.1498(17) 0.9302(15) 0.2408(7) 0.098(2) Uiso 0.75 1 d PD A 1
H32A H 0.1215 0.9864 0.2418 0.147 Uiso 0.75 1 calc P F 1
H32B H 0.1067 0.8916 0.2573 0.147 Uiso 0.75 1 calc P G 1
O302 O 0.348(3) 0.858(3) 0.3439(17) 0.098(2) Uiso 0.25 1 d P A 2
C312 C 0.229(4) 0.962(4) 0.217(2) 0.098(2) Uiso 0.25 1 d PD A 2
H33A H 0.2908 0.9502 0.2041 0.147 Uiso 0.25 1 calc P H 2
H33B H 0.2158 1.0222 0.2135 0.147 Uiso 0.25 1 calc P I 2
C301 C 0.332(5) 0.912(4) 0.320(2) 0.098(2) Uiso 0.25 1 d PD A 2
H41A H 0.3769 0.8975 0.2945 0.147 Uiso 0.25 1 calc P J 2
H41B H 0.3651 0.9532 0.3408 0.147 Uiso 0.25 1 calc P K 2
C302 C 0.279(5) 0.982(4) 0.287(2) 0.098(2) Uiso 0.25 1 d PD A 2
H42A H 0.2505 1.0266 0.3077 0.147 Uiso 0.25 1 calc P L 2
H42B H 0.3186 1.0081 0.2622 0.147 Uiso 0.25 1 calc P M 2
C203 C 0.3609(9) 0.8290(7) 0.3864(5) 0.056(3) Uiso 1 1 d D . .
H23A H 0.3426 0.8474 0.4196 0.083 Uiso 1 1 calc . N 1
H23B H 0.4198 0.8555 0.3779 0.083 Uiso 1 1 calc . O 1
C204 C 0.3683(11) 0.7316(9) 0.3838(5) 0.085(4) Uiso 1 1 d D A .
H24A H 0.4002 0.7162 0.3531 0.128 Uiso 1 1 calc . . .
H24B H 0.4062 0.7122 0.4116 0.128 Uiso 1 1 calc . . .
C205 C 0.2993(8) 0.6004(8) 0.3908(4) 0.061(3) Uiso 1 1 d D A .
H25A H 0.3069 0.5862 0.4259 0.091 Uiso 1 1 calc . . .
H25B H 0.3548 0.5824 0.3730 0.091 Uiso 1 1 calc . . .
C206 C 0.2146(11) 0.5543(10) 0.3695(6) 0.088(4) Uiso 1 1 d D . .
H26A H 0.2184 0.4936 0.3766 0.132 Uiso 1 1 calc . . .
H26B H 0.1582 0.5765 0.3846 0.132 Uiso 1 1 calc . . .
C207 C 0.1337(10) 0.5263(9) 0.2956(5) 0.079(4) Uiso 1 1 d D . .
H27A H 0.0779 0.5370 0.3150 0.118 Uiso 1 1 calc . . .
H27B H 0.1436 0.4651 0.2940 0.118 Uiso 1 1 calc . . .
C208 C 0.1226(13) 0.5621(11) 0.2431(6) 0.098(2) Uiso 1 1 d D . .
H28A H 0.1800 0.5540 0.2247 0.147 Uiso 1 1 calc . . .
H28B H 0.0740 0.5310 0.2258 0.147 Uiso 1 1 calc . . .
C209 C 0.0812(9) 0.6781(7) 0.1944(5) 0.056(3) Uiso 1 1 d D . .
H29A H 0.0240 0.6521 0.1827 0.085 Uiso 1 1 calc . . .
H29B H 0.1308 0.6599 0.1722 0.085 Uiso 1 1 calc . . .
C210 C 0.0719(12) 0.7748(9) 0.1914(6) 0.096(5) Uiso 1 1 d D . .
H41A H 0.0449 0.7909 0.1594 0.144 Uiso 1 1 calc . . .
H41B H 0.0316 0.7951 0.2179 0.144 Uiso 1 1 calc . . .
C211 C 0.1518(11) 0.9048(10) 0.1878(6) 0.092(5) Uiso 1 1 d D . .
H31A H 0.2053 0.9276 0.1703 0.138 Uiso 1 1 calc . P 1
H31B H 0.0952 0.9204 0.1703 0.138 Uiso 1 1 calc . Q 1
O201 O 0.2197(11) 0.9340(9) 0.2684(5) 0.130(4) Uiso 1 1 d . . .
O203 O 0.2869(7) 0.6899(6) 0.3853(3) 0.079(3) Uiso 1 1 d . . .
O204 O 0.2137(7) 0.5679(6) 0.3195(4) 0.083(3) Uiso 1 1 d . . .
O205 O 0.1006(7) 0.6482(7) 0.2438(4) 0.090(3) Uiso 1 1 d . . .
O206 O 0.1591(8) 0.8107(7) 0.1962(4) 0.097(3) Uiso 1 1 d . A .

loop_
_atom_site_aniso_label
_atom_site_aniso_U_11
_atom_site_aniso_U_22
_atom_site_aniso_U_33
_atom_site_aniso_U_23
_atom_site_aniso_U_13
_atom_site_aniso_U_12
Cr1 0.0405(10) 0.0584(12) 0.0293(8) 0.0039(8) 0.0015(7) 0.0046(10)
Cr2 0.0364(9) 0.0476(12) 0.0322(8) -0.0004(7) 0.0000(7) 0.0001(9)
Co1 0.0456(7) 0.0537(7) 0.0307(6) 0.0023(6) 0.0017(5) 0.0052(6)
Co2 0.0373(9) 0.0698(11) 0.0276(7) 0.0021(7) -0.0019(6) 0.0011(8)
Co3 0.0453(9) 0.0603(10) 0.0347(8) 0.0020(7) -0.0002(6) 0.0038(8)
O1 0.052(5) 0.076(6) 0.043(4) -0.005(4) -0.013(4) -0.006(4)
O2 0.064(5) 0.043(4) 0.035(4) -0.001(3) 0.004(4) 0.005(4)
O3 0.056(5) 0.068(5) 0.038(4) 0.006(4) 0.002(3) 0.016(4)
O4 0.046(4) 0.049(5) 0.032(4) 0.002(3) -0.010(3) 0.000(4)
O5 0.047(5) 0.065(5) 0.031(4) 0.002(4) 0.003(3) 0.005(4)
O6 0.056(5) 0.068(6) 0.027(3) 0.005(3) -0.006(3) 0.002(4)
O7 0.055(5) 0.051(5) 0.030(4) -0.004(3) 0.006(3) -0.005(4)
O8 0.052(5) 0.045(4) 0.036(4) 0.008(3) 0.000(4) -0.001(4)
O9 0.044(5) 0.077(6) 0.032(4) 0.002(4) 0.009(3) 0.007(4)
O10 0.039(5) 0.070(5) 0.046(5) 0.020(4) 0.004(4) 0.007(4)
O11 0.052(5) 0.042(5) 0.034(4) 0.003(3) -0.006(4) 0.001(3)
O12 0.029(4) 0.062(5) 0.045(4) -0.007(4) -0.001(3) 0.008(4)
O13 0.037(4) 0.071(6) 0.040(4) 0.002(4) -0.010(3) 0.013(4)
O14 0.046(5) 0.067(5) 0.036(4) 0.004(4) -0.007(3) 0.006(4)
O15 0.044(4) 0.070(5) 0.025(3) 0.000(4) 0.002(3) -0.002(4)
O16 0.059(5) 0.089(7) 0.067(5) -0.022(5) 0.000(4) 0.013(5)
O17 0.033(4) 0.078(5) 0.025(3) 0.012(4) 0.000(3) -0.004(4)
O18 0.041(5) 0.053(5) 0.038(4) 0.013(3) -0.008(3) -0.003(4)
O19 0.033(4) 0.056(5) 0.034(4) -0.005(3) -0.005(3) -0.005(3)
O20 0.039(4) 0.057(5) 0.028(4) 0.009(3) 0.001(3) 0.010(4)
O21 0.045(4) 0.056(5) 0.036(4) -0.003(4) -0.010(4) -0.005(4)
O22 0.034(4) 0.058(5) 0.036(4) -0.011(4) 0.000(3) 0.008(4)
O23 0.053(5) 0.053(5) 0.030(4) -0.002(3) -0.001(3) -0.001(4)
O24 0.032(4) 0.070(6) 0.021(3) 0.002(3) -0.001(3) -0.005(3)
O25 0.048(5) 0.047(4) 0.043(4) -0.007(4) -0.008(3) 0.000(4)
O26 0.049(5) 0.048(5) 0.042(4) 0.013(4) 0.000(4) -0.004(4)
O27 0.047(5) 0.061(5) 0.042(4) 0.005(4) -0.010(4) 0.013(4)
O28 0.047(5) 0.063(6) 0.044(4) 0.007(4) -0.005(3) 0.004(4)
O29 0.081(6) 0.071(5) 0.032(4) 0.002(4) -0.004(4) 0.022(5)
O30 0.054(5) 0.055(5) 0.053(4) 0.002(4) -0.007(3) 0.011(4)
C1 0.047(7) 0.069(9) 0.041(6) -0.001(6) 0.012(6) 0.002(6)
C2 0.056(7) 0.041(6) 0.022(5) 0.009(5) 0.006(5) 0.001(6)
C3 0.029(6) 0.041(6) 0.035(6) 0.007(5) 0.000(5) -0.006(5)
C4 0.049(7) 0.058(8) 0.034(6) 0.002(6) 0.006(5) -0.006(6)
C5 0.061(8) 0.044(6) 0.014(5) 0.007(4) 0.009(5) -0.002(6)
C6 0.028(7) 0.063(8) 0.036(6) -0.014(5) 0.004(5) -0.009(6)
C9 0.047(7) 0.078(9) 0.030(6) -0.022(6) 0.007(5) 0.030(7)
C10 0.056(9) 0.056(8) 0.036(6) 0.001(5) -0.005(6) -0.003(7)
C11 0.026(6) 0.061(8) 0.047(7) 0.004(6) 0.003(5) 0.012(5)
C12 0.052(7) 0.061(7) 0.032(6) -0.001(6) -0.009(5) 0.004(6)
C13 0.039(6) 0.068(8) 0.042(7) -0.012(6) 0.013(5) -0.018(6)
C14 0.035(6) 0.057(8) 0.032(6) 0.015(5) 0.018(5) -0.008(6)
C101 0.049(7) 0.083(9) 0.029(5) -0.002(6) 0.000(5) -0.014(6)
C102 0.043(6) 0.063(8) 0.027(5) -0.003(5) 0.004(4) -0.016(6)
C103 0.086(9) 0.045(7) 0.051(7) 0.001(5) -0.002(6) -0.012(6)
C104 0.092(9) 0.053(7) 0.035(6) 0.012(5) 0.006(6) -0.007(6)
C105 0.094(10) 0.055(7) 0.039(6) -0.007(5) -0.003(6) -0.003(7)
C106 0.096(11) 0.053(8) 0.051(7) 0.015(6) 0.002(7) 0.001(7)
C107 0.051(7) 0.105(11) 0.033(6) -0.006(6) 0.021(5) -0.016(7)
C108 0.051(7) 0.087(10) 0.026(5) 0.006(6) -0.002(5) -0.024(7)
C109 0.116(11) 0.056(8) 0.037(6) 0.003(6) 0.009(7) 0.029(8)
C110 0.069(8) 0.060(7) 0.029(5) 0.001(5) -0.015(5) -0.017(6)
C111 0.071(8) 0.023(5) 0.066(7) 0.003(5) 0.002(6) 0.006(5)
C112 0.065(8) 0.055(7) 0.044(6) -0.020(5) -0.010(5) -0.013(6)
O101 0.068(5) 0.074(6) 0.021(3) -0.008(3) 0.000(3) -0.002(4)
O102 0.034(4) 0.072(5) 0.041(4) -0.005(4) -0.001(3) -0.001(4)
O103 0.063(5) 0.062(5) 0.046(4) -0.005(4) 0.011(4) -0.008(4)
O104 0.097(6) 0.069(6) 0.036(4) 0.014(4) 0.011(4) -0.010(5)
O105 0.056(5) 0.072(5) 0.027(3) 0.002(3) 0.006(3) 0.003(4)
O106 0.071(5) 0.049(4) 0.040(4) -0.001(3) -0.007(4) -0.009(4)

loop_
_atom_type_symbol
_atom_type_description
_atom_type_scat_dispersion_real
_atom_type_scat_dispersion_imag
_atom_type_scat_source
C C 0.0033 0.0016 'International Tables Vol C Tables 4.2.6.8 and 6.1.1.4'
H H 0.0000 0.0000 'International Tables Vol C Tables 4.2.6.8 and 6.1.1.4'
O O 0.0106 0.0060 'International Tables Vol C Tables 4.2.6.8 and 6.1.1.4'
Co Co 0.3494 0.9721 'International Tables Vol C Tables 4.2.6.8 and 6.1.1.4'
Cr Cr 0.3209 0.6236 'International Tables Vol C Tables 4.2.6.8 and 6.1.1.4'

loop_
_geom_angle_atom_site_label_1
_geom_angle_atom_site_label_2
_geom_angle_atom_site_label_3
_geom_angle
_geom_angle_site_symmetry_1
_geom_angle_site_symmetry_3
O12 Cr1 O11 82.1(3) . .
O12 Cr1 O8 92.4(3) . .
O11 Cr1 O8 170.6(3) . .
O12 Cr1 O7 95.6(3) . .
O11 Cr1 O7 91.6(3) . .
O8 Cr1 O7 81.3(3) . .
O12 Cr1 O9 169.6(3) . .
O11 Cr1 O9 91.8(3) . .
O8 Cr1 O9 94.8(3) . .
O7 Cr1 O9 93.0(3) . .
O12 Cr1 O10 89.3(3) . .
O11 Cr1 O10 91.4(3) . .
O8 Cr1 O10 96.1(3) . .
O7 Cr1 O10 174.6(3) . .
O9 Cr1 O10 82.5(3) . .
O19 Cr2 O24 92.7(3) . .
O19 Cr2 O23 88.5(3) . .
O24 Cr2 O23 83.2(3) . .
O19 Cr2 O20 82.7(3) . .
O24 Cr2 O20 92.0(3) . .
O23 Cr2 O20 169.8(3) . .
O19 Cr2 O22 174.6(3) . .
O24 Cr2 O22 89.4(3) . .
O23 Cr2 O22 96.6(3) . .
O20 Cr2 O22 92.4(3) . .
O19 Cr2 O21 95.7(3) . .
O24 Cr2 O21 169.5(3) . .
O23 Cr2 O21 90.9(3) . .
O20 Cr2 O21 95.2(3) . .
O22 Cr2 O21 82.7(3) . .
O3 Co1 O6 178.2(4) . .
O3 Co1 O5 92.5(3) . .
O6 Co1 O5 88.2(3) . .
O3 Co1 O2 87.3(3) . 3_654
O6 Co1 O2 92.1(3) . 3_654
O5 Co1 O2 179.6(3) . 3_654
O3 Co1 O4 85.4(3) . .
O6 Co1 O4 93.1(3) . .
O5 Co1 O4 78.2(3) . .
O2 Co1 O4 102.0(3) 3_654 .
O3 Co1 O1 94.1(3) . 3_654
O6 Co1 O1 87.4(3) . 3_654
O5 Co1 O1 100.4(3) . 3_654
O2 Co1 O1 79.4(3) 3_654 3_654
O4 Co1 O1 178.5(4) . 3_654
O16 Co2 O15 89.2(3) . .
O16 Co2 O17 100.7(3) . .
O15 Co2 O17 94.0(3) . .
O16 Co2 O13 168.9(3) . .
O15 Co2 O13 94.7(3) . .
O17 Co2 O13 89.3(3) . .
O16 Co2 O18 90.2(3) . .
O15 Co2 O18 173.5(3) . .
O17 Co2 O18 79.8(3) . .
O13 Co2 O18 87.1(3) . .
O16 Co2 O14 90.6(3) . .
O15 Co2 O14 90.4(3) . .
O17 Co2 O14 167.9(3) . .
O13 Co2 O14 79.1(3) . .
O18 Co2 O14 96.1(3) . .
O30 Co3 O29 86.5(3) . .
O30 Co3 O25 90.7(3) . .
O29 Co3 O25 91.1(3) . .
O30 Co3 O28 94.4(3) . .
O29 Co3 O28 98.8(3) . .
O25 Co3 O28 169.0(3) . .
O30 Co3 O27 172.8(3) . .
O29 Co3 O27 90.3(3) . .
O25 Co3 O27 95.8(3) . .
O28 Co3 O27 79.7(3) . .
O30 Co3 O26 97.0(3) . .
O29 Co3 O26 170.5(3) . .
O25 Co3 O26 80.0(3) . .
O28 Co3 O26 89.8(3) . .
O27 Co3 O26 87.2(3) . .
C13 O1 Co1 110.9(8) . 3_655
C14 O2 Co1 112.9(7) . 3_655
C2 O4 Co1 113.2(6) . .
C1 O5 Co1 112.0(7) . .
C1 O7 Cr1 114.2(7) . .
C2 O8 Cr1 114.5(7) . .
C9 O9 Cr1 112.4(7) . .
C10 O10 Cr1 114.9(7) . .
C3 O11 Cr1 114.0(7) . .
C4 O12 Cr1 114.9(7) . .
C4 O13 Co2 112.9(7) . .
C3 O14 Co2 112.2(7) . .
C5 O17 Co2 112.7(6) . .
C6 O18 Co2 110.6(6) . .
C6 O19 Cr2 112.4(7) . .
C5 O20 Cr2 113.5(6) . .
C13 O21 Cr2 111.4(7) . .
C14 O22 Cr2 113.4(7) . .
C11 O23 Cr2 113.4(7) . .
C12 O24 Cr2 112.1(7) . .
C12 O25 Co3 112.2(7) . .
C11 O26 Co3 111.9(7) . .
C10 O27 Co3 113.1(7) 1_655 .
C9 O28 Co3 112.4(8) 1_655 .
O5 C1 O7 125.2(11) . .
O5 C1 C2 120.4(10) . .
O7 C1 C2 114.4(10) . .
O4 C2 O8 128.5(10) . .
O4 C2 C1 116.2(9) . .
O8 C2 C1 115.1(9) . .
O14 C3 O11 126.9(10) . .
O14 C3 C4 118.8(9) . .
O11 C3 C4 114.3(9) . .
O12 C4 O13 128.5(11) . .
O12 C4 C3 114.5(9) . .
O13 C4 C3 116.9(9) . .
O20 C5 O17 127.9(9) . .
O20 C5 C6 114.2(9) . .
O17 C5 C6 117.9(10) . .
O19 C6 O18 125.3(10) . .
O19 C6 C5 116.9(10) . .
O18 C6 C5 117.8(9) . .
O28 C9 O9 127.3(12) 1_455 .
O28 C9 C10 116.4(11) 1_455 .
O9 C9 C10 116.3(10) . .
O27 C10 O10 129.1(11) 1_455 .
O27 C10 C9 117.6(11) 1_455 .
O10 C10 C9 113.3(10) . .
O26 C11 O23 127.4(10) . .
O26 C11 C12 118.0(10) . .
O23 C11 C12 114.6(9) . .
O24 C12 O25 125.7(11) . .
O24 C12 C11 116.6(9) . .
O25 C12 C11 117.5(10) . .
O1 C13 O21 124.5(12) . .
O1 C13 C14 120.3(11) . .
O21 C13 C14 115.0(10) . .
O22 C14 O2 126.5(11) . .
O22 C14 C13 117.4(10) . .
O2 C14 C13 116.0(10) . .
O101 C101 C102 109.2(9) . .
O102 C102 C101 114.5(9) . .
O102 C103 C104 115.8(9) . .
O103 C104 C103 106.7(10) . .
O103 C105 C106 105.6(10) . 2_655
O104 C106 C105 112.2(10) . 2_645
O104 C107 C108 107.7(10) . .
O105 C108 C107 107.7(10) . .
O105 C109 C110 108.7(10) . 2_645
O106 C110 C109 109.9(9) . 2_655
C112 C111 O106 105.9(9) . .
O101 C112 C111 111.9(8) . .
C101 O101 C112 111.0(8) . .
C103 O102 C102 114.5(9) . .
C104 O103 C105 111.8(9) . .
C107 O104 C106 112.8(9) . .
C109 O105 C108 111.6(10) . .
C110 O106 C111 111.0(8) . .
C202 O202 C203 107.9(14) . .
C202 C201 O201 101.2(16) . .
O202 C202 C201 101.8(18) . .
O201 C212 C211 124.4(19) . .
C301 O302 C203 149(6) . .
O201 C312 C211 103(4) . .
O201 C312 C302 37(3) . .
C211 C312 C302 140(4) . .
O302 C301 C302 163(7) . .
O201 C302 C301 98(5) . .
O201 C302 C312 45(3) . .
C301 C302 C312 124(5) . .
O302 C203 O202 36(2) . .
O302 C203 C204 110(2) . .
O202 C203 C204 104.5(11) . .
O203 C204 C203 115.0(12) . .
O203 C205 C206 109.1(11) . .
O204 C206 C205 107.5(12) . .
O204 C207 C208 108.6(12) . .
O205 C208 C207 111.8(14) . .
O205 C209 C210 113.1(12) . .
O206 C210 C209 108.7(13) . .
C212 C211 O206 97.1(14) . .
C212 C211 C312 53(2) . .
O206 C211 C312 115(3) . .
C302 O201 C212 145(3) . .
C302 O201 C312 98(4) . .
C212 O201 C312 62(3) . .
C302 O201 C201 77(3) . .
C212 O201 C201 105.5(16) . .
C312 O201 C201 150(3) . .
C204 O203 C205 111.9(10) . .
C206 O204 C207 111.5(11) . .
C208 O205 C209 110.5(11) . .
C210 O206 C211 108.9(11) . .

loop_
_geom_bond_atom_site_label_1
_geom_bond_atom_site_label_2
_geom_bond_distance
_geom_bond_site_symmetry_2
Cr1 O12 1.979(7) .
Cr1 O11 1.979(7) .
Cr1 O8 1.983(7) .
Cr1 O7 1.984(7) .
Cr1 O9 1.990(8) .
Cr1 O10 1.997(7) .
Cr2 O19 1.957(7) .
Cr2 O24 1.973(7) .
Cr2 O23 1.981(7) .
Cr2 O20 1.987(7) .
Cr2 O22 1.992(7) .
Cr2 O21 1.997(7) .
Co1 O3 2.063(7) .
Co1 O6 2.063(7) .
Co1 O5 2.121(7) .
Co1 O2 2.134(7) 3_654
Co1 O4 2.141(7) .
Co1 O1 2.150(8) 3_654
Co2 O16 2.046(8) .
Co2 O15 2.046(7) .
Co2 O17 2.096(7) .
Co2 O13 2.123(7) .
Co2 O18 2.134(7) .
Co2 O14 2.143(7) .
Co3 O30 2.037(7) .
Co3 O29 2.081(8) .
Co3 O25 2.090(7) .
Co3 O28 2.102(8) .
Co3 O27 2.106(7) .
Co3 O26 2.120(8) .
O1 C13 1.272(13) .
O1 Co1 2.150(8) 3_655
O2 C14 1.299(13) .
O2 Co1 2.134(7) 3_655
O4 C2 1.253(11) .
O5 C1 1.240(13) .
O7 C1 1.286(12) .
O8 C2 1.266(11) .
O9 C9 1.270(14) .
O10 C10 1.240(13) .
O11 C3 1.270(11) .
O12 C4 1.243(11) .
O13 C4 1.251(12) .
O14 C3 1.224(12) .
O17 C5 1.255(12) .
O18 C6 1.289(12) .
O19 C6 1.259(12) .
O20 C5 1.248(12) .
O21 C13 1.301(14) .
O22 C14 1.218(12) .
O23 C11 1.268(12) .
O24 C12 1.277(12) .
O25 C12 1.278(12) .
O26 C11 1.253(12) .
O27 C10 1.219(13) 1_655
O28 C9 1.256(12) 1_655
C1 C2 1.509(15) .
C3 C4 1.558(15) .
C5 C6 1.525(14) .
C9 O28 1.256(12) 1_455
C9 C10 1.574(17) .
C10 O27 1.219(13) 1_455
C11 C12 1.522(16) .
C13 C14 1.520(16) .
C101 O101 1.427(12) .
C101 C102 1.496(17) .
C102 O102 1.446(13) .
C103 O102 1.405(14) .
C103 C104 1.480(16) .
C104 O103 1.451(14) .
C105 O103 1.458(13) .
C105 C106 1.478(17) 2_655
C106 O104 1.460(15) .
C106 C105 1.478(17) 2_645
C107 O104 1.387(13) .
C107 C108 1.534(19) .
C108 O105 1.416(13) .
C109 O105 1.417(14) .
C109 C110 1.503(18) 2_645
C110 O106 1.431(11) .
C110 C109 1.503(18) 2_655
C111 C112 1.456(15) .
C111 O106 1.504(14) .
C112 O101 1.451(14) .
O202 C202 1.42(3) .
O202 C203 1.49(2) .
C201 C202 1.518(16) .
C201 O201 1.54(2) .
C212 O201 1.25(2) .
C212 C211 1.468(16) .
O302 C301 1.08(7) .
O302 C203 1.23(5) .
C312 O201 1.45(6) .
C312 C211 1.62(6) .
C312 C302 2.03(10) .
C301 C302 1.61(6) .
C302 O201 1.24(7) .
C203 C204 1.530(14) .
C204 O203 1.342(17) .
C205 O203 1.420(15) .
C205 C206 1.526(14) .
C206 O204 1.352(17) .
C207 O204 1.468(17) .
C207 C208 1.515(15) .
C208 O205 1.384(19) .
C209 O205 1.427(15) .
C209 C210 1.521(14) .
C210 O206 1.381(18) .
C211 O206 1.493(18) .
